data_4335832
loop_
_publ_author_name
'Brian M. Barry'
'Benjamin W. Stein'
'Christopher A. Larsen'
'Melissa N. Wirtz'
'William E. Geiger'
'Rory Waterman'
'Richard A. Kemp'

_publ_contact_author_address
;Department of Chemistry and Chemical Biology
MSC03 2060, 1 University of New Mexico
Albuquerque, NM 87131, USA
;
_publ_contact_author_email rakemp@unm.edu
_publ_contact_author_name 'Richard A. Kemp'
_publ_contact_author_phone 505-272-7609
_publ_section_title
;
 Metal Complexes (M = Zn, Sn, and Pb) of 2-Phosphinobenzenethiolates:
 Insights into Ligand Folding and Hemilability
;
_journal_name_full 'Inorganic Chemistry'
_journal_page_first 9875
_journal_page_last 9884
_journal_paper_doi 10.1021/ic400990n
_journal_volume 52
_journal_year 2013
_chemical_formula_sum 'C50 H52 B P S Sn'
_chemical_formula_weight 845.48
_space_group_IT_number 2
_symmetry_cell_setting triclinic
_symmetry_space_group_name_Hall '-P 1'
_symmetry_space_group_name_H-M 'P -1'
_atom_sites_solution_hydrogens geom
_atom_sites_solution_primary direct
_atom_sites_solution_secondary difmap
_audit_creation_method SHELXL-97
_cell_angle_alpha 78.620(7)
_cell_angle_beta 89.925(7)
_cell_angle_gamma 82.993(8)
_cell_formula_units_Z 4
_cell_length_a 11.4110(16)
_cell_length_b 17.150(2)
_cell_length_c 22.365(2)
_cell_measurement_reflns_used 1965
_cell_measurement_temperature 173(2)
_cell_measurement_theta_max 25.44
_cell_measurement_theta_min 3.43
_cell_volume 4257.5(9)
_computing_cell_refinement 'Bruker SAINT'
_computing_data_collection 'Bruker APEX2'
_computing_data_reduction 'Bruker SAINT'
_computing_molecular_graphics 'Bruker SHELXTL'
_computing_publication_material 'Bruker SHELXTL'
_computing_structure_refinement 'SHELXL-97 (Sheldrick, 2008)'
_computing_structure_solution 'SHELXS-97 (Sheldrick, 2008)'
_diffrn_ambient_temperature 173(2)
_diffrn_measured_fraction_theta_full 0.764
_diffrn_measured_fraction_theta_max 0.764
_diffrn_measurement_device_type 'Bruker APEX-II CCD'
_diffrn_measurement_method '\f and \w scans'
_diffrn_radiation_monochromator graphite
_diffrn_radiation_source 'fine-focus sealed tube'
_diffrn_radiation_type MoK\a
_diffrn_radiation_wavelength 0.71073
_diffrn_reflns_av_R_equivalents 0.0473
_diffrn_reflns_av_sigmaI/netI 0.0959
_diffrn_reflns_limit_h_max 13
_diffrn_reflns_limit_h_min -13
_diffrn_reflns_limit_k_max 21
_diffrn_reflns_limit_k_min -20
_diffrn_reflns_limit_l_max 26
_diffrn_reflns_limit_l_min 0
_diffrn_reflns_number 24831
_diffrn_reflns_theta_full 25.96
_diffrn_reflns_theta_max 25.96
_diffrn_reflns_theta_min 1.67
_exptl_absorpt_coefficient_mu 0.720
_exptl_absorpt_correction_T_max 0.9354
_exptl_absorpt_correction_T_min 0.7107
_exptl_absorpt_correction_type multi-scan
_exptl_absorpt_process_details 'bruker twinabs'
_exptl_crystal_colour colourless
_exptl_crystal_density_diffrn 1.319
_exptl_crystal_description plate
_exptl_crystal_F_000 1752
_exptl_crystal_size_max 0.51
_exptl_crystal_size_mid 0.34
_exptl_crystal_size_min 0.09
_refine_diff_density_max 0.885
_refine_diff_density_min -2.042
_refine_diff_density_rms 0.330
_refine_ls_extinction_method none
_refine_ls_goodness_of_fit_ref 1.136
_refine_ls_hydrogen_treatment constr
_refine_ls_matrix_type full
_refine_ls_number_parameters 974
_refine_ls_number_reflns 12734
_refine_ls_number_restraints 0
_refine_ls_restrained_S_all 1.136
_refine_ls_R_factor_all 0.0864
_refine_ls_R_factor_gt 0.0549
_refine_ls_shift/su_max 0.000
_refine_ls_shift/su_mean 0.000
_refine_ls_structure_factor_coef Fsqd
_refine_ls_weighting_details 'calc w=1/[\s^2^(Fo^2^)+(0.1319P)^2^+0.0000P] where P=(Fo^2^+2Fc^2^)/3'
_refine_ls_weighting_scheme calc
_refine_ls_wR_factor_gt 0.1442
_refine_ls_wR_factor_ref 0.2006
_reflns_number_gt 10291
_reflns_number_total 12715
_reflns_threshold_expression >2sigma(I)
_cod_data_source_file ic400990n_si_002_11.cif
_cod_data_source_block Compound_15
_cod_depositor_comments
;
The following automatic conversions were performed:

data name '_iucr_refine_instruction_details' was replaced with
'_iucr_refine_instructions_details' as specified in the replacement
file 'data/replacement-values/replacement_tags.lst'.

Automatic conversion script
Id: cif_correct_tags 9268 2022-04-12 08:56:07Z antanas 
;
_cod_database_code 4335832

loop_
_symmetry_equiv_pos_as_xyz
'x, y, z'
'-x, -y, -z'

loop_
_atom_site_label
_atom_site_type_symbol
_atom_site_fract_x
_atom_site_fract_y
_atom_site_fract_z
_atom_site_U_iso_or_equiv
_atom_site_adp_type
_atom_site_occupancy
_atom_site_symmetry_multiplicity
_atom_site_calc_flag
_atom_site_refinement_flags
Sn1 Sn 0.58857(5) 0.83571(4) 0.26829(3) 0.01946(17) Uani 1 1 d .
Sn2 Sn 0.23592(6) 0.13872(4) 0.23703(3) 0.02676(19) Uani 1 1 d .
S1 S 0.6595(2) 0.94173(14) 0.30834(12) 0.0278(6) Uani 1 1 d .
S2 S 0.3459(3) 0.04171(16) 0.18709(13) 0.0401(7) Uani 1 1 d .
P1 P 0.72395(18) 0.73782(14) 0.34463(10) 0.0167(5) Uani 1 1 d .
P2 P 0.31168(18) 0.24708(13) 0.15760(10) 0.0170(5) Uani 1 1 d .
B1 B 0.1980(8) 0.6717(6) 0.0642(5) 0.019(2) Uani 1 1 d .
B2 B 0.2333(8) 0.6775(6) 0.5597(5) 0.019(2) Uani 1 1 d .
C1 C 0.7912(7) 0.8888(5) 0.3475(4) 0.0213(19) Uani 1 1 d .
C2 C 0.8661(8) 0.9384(6) 0.3659(5) 0.032(2) Uani 1 1 d .
H2A H 0.8468 0.9949 0.3550 0.038 Uiso 1 1 calc R
C3 C 0.9674(8) 0.9070(6) 0.3997(5) 0.036(3) Uani 1 1 d .
H3A H 1.0172 0.9418 0.4119 0.043 Uiso 1 1 calc R
C4 C 0.9972(8) 0.8244(7) 0.4160(5) 0.036(3) Uani 1 1 d .
H4A H 1.0673 0.8030 0.4394 0.044 Uiso 1 1 calc R
C5 C 0.9256(7) 0.7736(6) 0.3985(4) 0.025(2) Uani 1 1 d .
H5A H 0.9462 0.7172 0.4095 0.030 Uiso 1 1 calc R
C6 C 0.8212(7) 0.8057(5) 0.3639(4) 0.0203(19) Uani 1 1 d .
C7 C 0.6431(8) 0.7012(6) 0.4150(4) 0.029(2) Uani 1 1 d .
C8 C 0.5772(9) 0.7748(7) 0.4346(5) 0.038(3) Uani 1 1 d .
H8A H 0.5339 0.7578 0.4717 0.058 Uiso 1 1 calc R
H8B H 0.5216 0.8035 0.4020 0.058 Uiso 1 1 calc R
H8C H 0.6340 0.8102 0.4425 0.058 Uiso 1 1 calc R
C9 C 0.7265(9) 0.6605(7) 0.4686(4) 0.044(3) Uani 1 1 d .
H9A H 0.6801 0.6428 0.5046 0.066 Uiso 1 1 calc R
H9B H 0.7782 0.6986 0.4776 0.066 Uiso 1 1 calc R
H9C H 0.7747 0.6140 0.4580 0.066 Uiso 1 1 calc R
C10 C 0.5521(9) 0.6475(7) 0.4020(5) 0.042(3) Uani 1 1 d .
H10A H 0.5104 0.6290 0.4394 0.063 Uiso 1 1 calc R
H10B H 0.5926 0.6011 0.3876 0.063 Uiso 1 1 calc R
H10C H 0.4953 0.6780 0.3706 0.063 Uiso 1 1 calc R
C11 C 0.8044(8) 0.6585(5) 0.3080(4) 0.0226(19) Uani 1 1 d .
C12 C 0.9042(8) 0.6947(6) 0.2717(4) 0.032(2) Uani 1 1 d .
H12A H 0.9482 0.6543 0.2520 0.048 Uiso 1 1 calc R
H12B H 0.9575 0.7125 0.2992 0.048 Uiso 1 1 calc R
H12C H 0.8713 0.7407 0.2405 0.048 Uiso 1 1 calc R
C13 C 0.8559(8) 0.5833(6) 0.3552(4) 0.030(2) Uani 1 1 d .
H13A H 0.8968 0.5436 0.3339 0.045 Uiso 1 1 calc R
H13B H 0.7916 0.5603 0.3789 0.045 Uiso 1 1 calc R
H13C H 0.9118 0.5985 0.3828 0.045 Uiso 1 1 calc R
C14 C 0.7156(8) 0.6342(6) 0.2652(4) 0.029(2) Uani 1 1 d .
H14A H 0.7552 0.5924 0.2454 0.043 Uiso 1 1 calc R
H14B H 0.6856 0.6810 0.2341 0.043 Uiso 1 1 calc R
H14C H 0.6498 0.6137 0.2890 0.043 Uiso 1 1 calc R
C15 C 0.6483(8) 0.8486(6) 0.1765(4) 0.027(2) Uani 1 1 d .
C16 C 0.7509(10) 0.8815(6) 0.1621(5) 0.037(2) Uani 1 1 d .
H16A H 0.7972 0.8947 0.1930 0.044 Uiso 1 1 calc R
C17 C 0.7864(12) 0.8951(7) 0.1028(6) 0.056(3) Uani 1 1 d .
H17A H 0.8572 0.9182 0.0930 0.067 Uiso 1 1 calc R
C18 C 0.7225(15) 0.8763(8) 0.0578(6) 0.074(5) Uani 1 1 d .
H18A H 0.7479 0.8861 0.0169 0.089 Uiso 1 1 calc R
C19 C 0.6203(14) 0.8427(8) 0.0724(5) 0.061(4) Uani 1 1 d .
H19A H 0.5746 0.8300 0.0410 0.073 Uiso 1 1 calc R
C20 C 0.5823(10) 0.8271(6) 0.1325(4) 0.038(2) Uani 1 1 d .
H20A H 0.5129 0.8023 0.1426 0.045 Uiso 1 1 calc R
C21 C 0.4032(7) 0.8365(6) 0.2774(4) 0.022(2) Uani 1 1 d .
C22 C 0.3417(8) 0.8910(6) 0.3116(4) 0.026(2) Uani 1 1 d .
H22A H 0.3848 0.9206 0.3336 0.031 Uiso 1 1 calc R
C23 C 0.2211(9) 0.9000(7) 0.3123(5) 0.041(3) Uani 1 1 d .
H23A H 0.1797 0.9356 0.3349 0.050 Uiso 1 1 calc R
C24 C 0.1599(9) 0.8563(7) 0.2797(5) 0.039(3) Uani 1 1 d .
H24A H 0.0760 0.8647 0.2782 0.046 Uiso 1 1 calc R
C25 C 0.2154(9) 0.8037(7) 0.2507(5) 0.042(3) Uani 1 1 d .
H25A H 0.1703 0.7734 0.2304 0.050 Uiso 1 1 calc R
C26 C 0.3419(8) 0.7905(6) 0.2488(5) 0.030(2) Uani 1 1 d .
H26A H 0.3811 0.7515 0.2284 0.036 Uiso 1 1 calc R
C27 C 0.1898(7) 0.7716(5) 0.0566(4) 0.0203(19) Uani 1 1 d .
C28 C 0.2600(9) 0.8092(6) 0.0900(5) 0.032(2) Uani 1 1 d .
H28A H 0.3179 0.7768 0.1176 0.039 Uiso 1 1 calc R
C29 C 0.2498(10) 0.8914(6) 0.0850(5) 0.040(3) Uani 1 1 d .
H29A H 0.2992 0.9136 0.1096 0.048 Uiso 1 1 calc R
C30 C 0.1711(9) 0.9406(6) 0.0457(5) 0.039(3) Uani 1 1 d .
H30A H 0.1650 0.9971 0.0421 0.046 Uiso 1 1 calc R
C31 C 0.0987(9) 0.9066(6) 0.0105(5) 0.036(2) Uani 1 1 d .
H31A H 0.0428 0.9400 -0.0177 0.043 Uiso 1 1 calc R
C32 C 0.1084(8) 0.8245(6) 0.0166(5) 0.031(2) Uani 1 1 d .
H32A H 0.0574 0.8027 -0.0075 0.037 Uiso 1 1 calc R
C33 C 0.2841(7) 0.6310(5) 0.1231(4) 0.022(2) Uani 1 1 d .
C34 C 0.4077(8) 0.6273(6) 0.1223(5) 0.029(2) Uani 1 1 d .
H34A H 0.4428 0.6469 0.0846 0.034 Uiso 1 1 calc R
C35 C 0.4821(8) 0.5972(6) 0.1726(5) 0.032(2) Uani 1 1 d .
H35A H 0.5650 0.5969 0.1685 0.038 Uiso 1 1 calc R
C36 C 0.4372(9) 0.5678(6) 0.2279(5) 0.036(2) Uani 1 1 d .
H36A H 0.4878 0.5470 0.2626 0.043 Uiso 1 1 calc R
C37 C 0.3126(8) 0.5691(6) 0.2323(5) 0.032(2) Uani 1 1 d .
H37A H 0.2782 0.5494 0.2701 0.038 Uiso 1 1 calc R
C38 C 0.2415(9) 0.6000(5) 0.1800(4) 0.027(2) Uani 1 1 d .
H38A H 0.1586 0.5998 0.1837 0.032 Uiso 1 1 calc R
C39 C 0.2464(7) 0.6415(5) 0.0020(4) 0.020(2) Uani 1 1 d .
C40 C 0.2082(8) 0.6823(6) -0.0581(4) 0.027(2) Uani 1 1 d .
H40A H 0.1571 0.7312 -0.0628 0.032 Uiso 1 1 calc R
C41 C 0.2431(8) 0.6529(6) -0.1104(4) 0.031(2) Uani 1 1 d .
H41A H 0.2151 0.6820 -0.1494 0.037 Uiso 1 1 calc R
C42 C 0.3171(8) 0.5828(6) -0.1061(4) 0.030(2) Uani 1 1 d .
H42A H 0.3397 0.5626 -0.1416 0.035 Uiso 1 1 calc R
C43 C 0.3586(8) 0.5415(6) -0.0480(4) 0.029(2) Uani 1 1 d .
H43A H 0.4120 0.4937 -0.0444 0.035 Uiso 1 1 calc R
C44 C 0.3229(8) 0.5693(5) 0.0038(4) 0.025(2) Uani 1 1 d .
H44A H 0.3508 0.5387 0.0424 0.030 Uiso 1 1 calc R
C45 C 0.0664(7) 0.6431(5) 0.0775(4) 0.0204(19) Uani 1 1 d .
C46 C -0.0249(8) 0.6896(6) 0.1016(4) 0.028(2) Uani 1 1 d .
H46A H -0.0130 0.7417 0.1068 0.033 Uiso 1 1 calc R
C47 C -0.1331(8) 0.6614(6) 0.1184(4) 0.029(2) Uani 1 1 d .
H47A H -0.1929 0.6941 0.1348 0.035 Uiso 1 1 calc R
C48 C -0.1519(8) 0.5869(6) 0.1109(4) 0.025(2) Uani 1 1 d .
H48A H -0.2236 0.5665 0.1239 0.029 Uiso 1 1 calc R
C49 C -0.0662(8) 0.5407(6) 0.0845(4) 0.031(2) Uani 1 1 d .
H49A H -0.0809 0.4899 0.0773 0.037 Uiso 1 1 calc R
C50 C 0.0408(8) 0.5685(5) 0.0685(4) 0.024(2) Uani 1 1 d .
H50A H 0.0987 0.5358 0.0508 0.029 Uiso 1 1 calc R
C51 C 0.4390(8) 0.1029(6) 0.1393(4) 0.027(2) Uani 1 1 d .
C52 C 0.5254(9) 0.0601(6) 0.1114(5) 0.038(3) Uani 1 1 d .
H52A H 0.5311 0.0033 0.1192 0.046 Uiso 1 1 calc R
C53 C 0.6024(9) 0.0976(7) 0.0729(5) 0.043(3) Uani 1 1 d .
H53A H 0.6591 0.0675 0.0526 0.052 Uiso 1 1 calc R
C54 C 0.5975(9) 0.1799(7) 0.0637(5) 0.043(3) Uani 1 1 d .
H54A H 0.6530 0.2061 0.0379 0.051 Uiso 1 1 calc R
C55 C 0.5131(8) 0.2246(6) 0.0912(4) 0.030(2) Uani 1 1 d .
H55A H 0.5119 0.2811 0.0850 0.036 Uiso 1 1 calc R
C56 C 0.4295(7) 0.1873(5) 0.1282(4) 0.0198(19) Uani 1 1 d .
C57 C 0.1997(8) 0.2848(6) 0.0947(4) 0.030(2) Uani 1 1 d .
C58 C 0.1560(10) 0.2107(7) 0.0769(5) 0.042(3) Uani 1 1 d .
H58A H 0.0966 0.2281 0.0438 0.063 Uiso 1 1 calc R
H58B H 0.1208 0.1794 0.1123 0.063 Uiso 1 1 calc R
H58C H 0.2227 0.1775 0.0632 0.063 Uiso 1 1 calc R
C59 C 0.2530(9) 0.3327(7) 0.0384(4) 0.043(3) Uani 1 1 d .
H59A H 0.1919 0.3512 0.0063 0.065 Uiso 1 1 calc R
H59B H 0.3172 0.2985 0.0237 0.065 Uiso 1 1 calc R
H59C H 0.2841 0.3790 0.0492 0.065 Uiso 1 1 calc R
C60 C 0.0965(8) 0.3361(7) 0.1159(5) 0.041(3) Uani 1 1 d .
H60A H 0.0383 0.3550 0.0824 0.062 Uiso 1 1 calc R
H60B H 0.1247 0.3822 0.1286 0.062 Uiso 1 1 calc R
H60C H 0.0597 0.3042 0.1504 0.062 Uiso 1 1 calc R
C61 C 0.3677(8) 0.3246(5) 0.1938(4) 0.0200(18) Uani 1 1 d .
C62 C 0.4872(8) 0.2894(6) 0.2251(4) 0.027(2) Uani 1 1 d .
H62A H 0.5180 0.3296 0.2444 0.040 Uiso 1 1 calc R
H62B H 0.5428 0.2743 0.1947 0.040 Uiso 1 1 calc R
H62C H 0.4771 0.2419 0.2562 0.040 Uiso 1 1 calc R
C63 C 0.2753(8) 0.3435(6) 0.2409(4) 0.027(2) Uani 1 1 d .
H63A H 0.3007 0.3842 0.2615 0.040 Uiso 1 1 calc R
H63B H 0.2676 0.2946 0.2711 0.040 Uiso 1 1 calc R
H63C H 0.1989 0.3637 0.2201 0.040 Uiso 1 1 calc R
C64 C 0.3825(9) 0.4018(5) 0.1473(4) 0.029(2) Uani 1 1 d .
H64A H 0.4123 0.4406 0.1684 0.043 Uiso 1 1 calc R
H64B H 0.3059 0.4247 0.1276 0.043 Uiso 1 1 calc R
H64C H 0.4386 0.3892 0.1164 0.043 Uiso 1 1 calc R
C65 C 0.0485(8) 0.1380(6) 0.2330(5) 0.033(2) Uani 1 1 d .
C66 C 0.0056(10) 0.0808(8) 0.2017(6) 0.055(3) Uani 1 1 d .
H66A H 0.0568 0.0456 0.1826 0.066 Uiso 1 1 calc R
C67 C -0.1195(12) 0.0811(9) 0.2015(7) 0.078(5) Uani 1 1 d .
H67A H -0.1548 0.0452 0.1818 0.093 Uiso 1 1 calc R
C68 C -0.1923(10) 0.1363(8) 0.2315(7) 0.066(5) Uani 1 1 d .
H68A H -0.2754 0.1352 0.2316 0.079 Uiso 1 1 calc R
C69 C -0.1477(11) 0.1881(8) 0.2586(6) 0.056(4) Uani 1 1 d .
H69A H -0.1986 0.2246 0.2767 0.067 Uiso 1 1 calc R
C70 C -0.0274(9) 0.1891(7) 0.2608(5) 0.039(3) Uani 1 1 d .
H70A H 0.0043 0.2253 0.2815 0.046 Uiso 1 1 calc R
C71 C 0.3081(9) 0.1263(6) 0.3278(4) 0.032(2) Uani 1 1 d .
C72 C 0.2361(10) 0.1457(7) 0.3749(4) 0.040(3) Uani 1 1 d .
H72A H 0.1552 0.1663 0.3674 0.048 Uiso 1 1 calc R
C73 C 0.2863(13) 0.1337(8) 0.4317(5) 0.053(3) Uani 1 1 d .
H73A H 0.2390 0.1459 0.4644 0.064 Uiso 1 1 calc R
C74 C 0.4033(12) 0.1047(6) 0.4431(5) 0.048(3) Uani 1 1 d .
H74A H 0.4351 0.0962 0.4835 0.057 Uiso 1 1 calc R
C75 C 0.4748(10) 0.0879(7) 0.3966(5) 0.043(3) Uani 1 1 d .
H75A H 0.5563 0.0694 0.4046 0.052 Uiso 1 1 calc R
C76 C 0.4280(10) 0.0979(6) 0.3387(5) 0.037(2) Uani 1 1 d .
H76A H 0.4764 0.0857 0.3064 0.045 Uiso 1 1 calc R
C77 C 0.2000(7) 0.6428(5) 0.4985(4) 0.0185(19) Uani 1 1 d .
C78 C 0.2352(7) 0.6748(6) 0.4397(4) 0.023(2) Uani 1 1 d .
H78A H 0.2745 0.7214 0.4339 0.027 Uiso 1 1 calc R
C79 C 0.2159(8) 0.6421(6) 0.3901(4) 0.028(2) Uani 1 1 d .
H79A H 0.2422 0.6659 0.3512 0.033 Uiso 1 1 calc R
C80 C 0.1591(8) 0.5756(6) 0.3959(4) 0.029(2) Uani 1 1 d .
H80A H 0.1448 0.5537 0.3612 0.035 Uiso 1 1 calc R
C81 C 0.1233(7) 0.5412(5) 0.4516(4) 0.024(2) Uani 1 1 d .
H81A H 0.0841 0.4946 0.4562 0.029 Uiso 1 1 calc R
C82 C 0.1442(8) 0.5743(5) 0.5022(4) 0.0222(19) Uani 1 1 d .
H82A H 0.1192 0.5489 0.5409 0.027 Uiso 1 1 calc R
C83 C 0.1614(8) 0.6414(5) 0.6203(4) 0.021(2) Uani 1 1 d .
C84 C 0.0365(8) 0.6404(6) 0.6173(5) 0.028(2) Uani 1 1 d .
H84A H -0.0048 0.6601 0.5794 0.034 Uiso 1 1 calc R
C85 C -0.0254(8) 0.6111(6) 0.6684(5) 0.032(2) Uani 1 1 d .
H85A H -0.1080 0.6099 0.6645 0.038 Uiso 1 1 calc R
C86 C 0.0301(10) 0.5834(6) 0.7250(5) 0.038(3) Uani 1 1 d .
H86A H -0.0128 0.5632 0.7599 0.045 Uiso 1 1 calc R
C87 C 0.1508(9) 0.5865(6) 0.7287(4) 0.033(2) Uani 1 1 d .
H87A H 0.1914 0.5690 0.7669 0.040 Uiso 1 1 calc R
C88 C 0.2123(8) 0.6144(6) 0.6777(4) 0.028(2) Uani 1 1 d .
H88A H 0.2949 0.6151 0.6823 0.034 Uiso 1 1 calc R
C89 C 0.3752(7) 0.6509(6) 0.5750(4) 0.020(2) Uani 1 1 d .
C90 C 0.4301(7) 0.5752(6) 0.5688(4) 0.025(2) Uani 1 1 d .
H90A H 0.3861 0.5418 0.5509 0.029 Uiso 1 1 calc R
C91 C 0.5473(8) 0.5467(6) 0.5879(4) 0.030(2) Uani 1 1 d .
H91A H 0.5807 0.4945 0.5839 0.036 Uiso 1 1 calc R
C92 C 0.6142(8) 0.5959(6) 0.6130(4) 0.031(2) Uani 1 1 d .
H92A H 0.6938 0.5775 0.6259 0.037 Uiso 1 1 calc R
C93 C 0.5636(8) 0.6718(6) 0.6188(4) 0.028(2) Uani 1 1 d .
H93A H 0.6092 0.7062 0.6346 0.033 Uiso 1 1 calc R
C94 C 0.4461(8) 0.6972(6) 0.6015(4) 0.025(2) Uani 1 1 d .
H94A H 0.4120 0.7482 0.6079 0.030 Uiso 1 1 calc R
C95 C 0.2072(7) 0.7771(5) 0.5455(4) 0.0202(19) Uani 1 1 d .
C96 C 0.2771(8) 0.8259(5) 0.5066(4) 0.028(2) Uani 1 1 d .
H96A H 0.3433 0.8003 0.4891 0.034 Uiso 1 1 calc R
C97 C 0.2560(9) 0.9089(5) 0.4919(4) 0.030(2) Uani 1 1 d .
H97A H 0.3058 0.9388 0.4648 0.036 Uiso 1 1 calc R
C98 C 0.1619(8) 0.9470(6) 0.5174(4) 0.032(2) Uani 1 1 d .
H98A H 0.1461 1.0038 0.5086 0.039 Uiso 1 1 calc R
C99 C 0.0897(10) 0.9014(6) 0.5565(5) 0.039(3) Uani 1 1 d .
H99A H 0.0241 0.9275 0.5741 0.046 Uiso 1 1 calc R
C100 C 0.1123(8) 0.8181(6) 0.5701(4) 0.028(2) Uani 1 1 d .
H10D H 0.0616 0.7885 0.5969 0.033 Uiso 1 1 calc R

loop_
_atom_site_aniso_label
_atom_site_aniso_U_11
_atom_site_aniso_U_22
_atom_site_aniso_U_33
_atom_site_aniso_U_23
_atom_site_aniso_U_13
_atom_site_aniso_U_12
Sn1 0.0148(3) 0.0225(3) 0.0197(3) -0.0020(2) -0.0030(2) -0.0003(3)
Sn2 0.0300(4) 0.0277(4) 0.0251(4) -0.0063(3) 0.0077(3) -0.0116(3)
S1 0.0209(12) 0.0219(13) 0.0406(15) -0.0098(11) -0.0096(10) 0.0026(10)
S2 0.0646(19) 0.0201(14) 0.0386(16) -0.0091(11) 0.0229(14) -0.0118(13)
P1 0.0122(10) 0.0209(12) 0.0155(12) -0.0017(9) -0.0018(8) 0.0013(9)
P2 0.0152(11) 0.0188(12) 0.0170(12) -0.0034(9) 0.0003(9) -0.0029(9)
B1 0.011(5) 0.026(6) 0.023(6) -0.006(4) -0.001(4) -0.005(4)
B2 0.014(5) 0.021(6) 0.020(6) -0.002(4) -0.007(4) 0.001(4)
C1 0.016(4) 0.024(5) 0.025(5) -0.011(4) -0.002(4) 0.001(4)
C2 0.027(5) 0.034(6) 0.039(6) -0.019(5) -0.007(4) 0.002(4)
C3 0.020(5) 0.035(6) 0.060(7) -0.029(5) -0.008(5) 0.001(4)
C4 0.012(5) 0.060(8) 0.043(7) -0.034(6) -0.013(4) 0.010(4)
C5 0.017(5) 0.032(6) 0.026(5) -0.013(4) -0.005(4) 0.007(4)
C6 0.017(4) 0.023(5) 0.022(5) -0.012(4) -0.003(3) 0.007(3)
C7 0.022(5) 0.040(6) 0.019(5) 0.006(4) 0.006(4) 0.004(4)
C8 0.031(6) 0.056(8) 0.026(6) -0.008(5) 0.007(4) 0.002(5)
C9 0.039(6) 0.050(8) 0.031(6) 0.015(5) 0.004(5) 0.006(5)
C10 0.037(6) 0.042(7) 0.044(7) 0.004(5) 0.019(5) -0.014(5)
C11 0.020(4) 0.023(5) 0.024(5) -0.005(4) -0.003(4) 0.000(4)
C12 0.023(5) 0.043(7) 0.033(6) -0.014(5) 0.007(4) -0.008(4)
C13 0.026(5) 0.028(6) 0.032(6) -0.002(4) -0.005(4) 0.005(4)
C14 0.025(5) 0.028(6) 0.037(6) -0.012(4) -0.004(4) -0.005(4)
C15 0.032(5) 0.024(5) 0.017(5) 0.006(4) 0.004(4) 0.010(4)
C16 0.046(7) 0.021(5) 0.044(7) -0.006(4) 0.008(5) -0.006(5)
C17 0.077(9) 0.038(7) 0.056(8) -0.016(6) 0.037(7) -0.016(7)
C18 0.129(14) 0.046(9) 0.052(9) -0.016(7) 0.043(9) -0.022(9)
C19 0.104(11) 0.053(9) 0.022(6) -0.009(6) -0.009(7) 0.003(8)
C20 0.050(6) 0.043(7) 0.020(5) -0.004(4) -0.001(5) -0.006(6)
C21 0.014(4) 0.026(5) 0.023(5) -0.002(4) -0.001(4) 0.004(4)
C22 0.023(5) 0.023(5) 0.031(6) -0.005(4) -0.002(4) -0.003(4)
C23 0.026(6) 0.040(7) 0.053(8) -0.002(6) 0.015(5) 0.003(5)
C24 0.017(5) 0.039(7) 0.054(7) -0.005(5) -0.007(5) 0.011(5)
C25 0.035(6) 0.053(8) 0.039(7) -0.002(6) -0.008(5) -0.021(6)
C26 0.020(5) 0.021(6) 0.046(7) 0.000(5) -0.003(4) -0.002(4)
C27 0.012(4) 0.025(5) 0.024(5) -0.004(4) 0.007(3) -0.003(4)
C28 0.037(6) 0.027(6) 0.034(6) -0.005(4) -0.010(4) -0.009(4)
C29 0.050(7) 0.032(6) 0.044(7) -0.015(5) -0.004(5) -0.017(5)
C30 0.040(6) 0.026(6) 0.053(7) -0.014(5) -0.004(5) -0.003(5)
C31 0.033(6) 0.022(5) 0.047(7) -0.001(5) -0.001(5) 0.006(4)
C32 0.020(5) 0.031(6) 0.043(6) -0.009(4) -0.007(4) -0.001(4)
C33 0.021(5) 0.017(5) 0.027(5) -0.004(4) -0.004(4) -0.002(4)
C34 0.026(5) 0.030(6) 0.033(6) -0.012(4) -0.004(4) -0.005(4)
C35 0.017(5) 0.035(6) 0.045(7) -0.011(5) -0.008(4) -0.004(4)
C36 0.043(6) 0.032(6) 0.036(6) -0.010(5) -0.018(5) -0.006(5)
C37 0.031(6) 0.024(5) 0.038(6) -0.002(4) 0.002(4) -0.004(4)
C38 0.034(5) 0.018(5) 0.027(5) -0.006(4) -0.001(4) 0.002(4)
C39 0.014(4) 0.028(5) 0.022(5) -0.004(4) 0.004(3) -0.014(4)
C40 0.024(5) 0.027(6) 0.029(6) -0.006(4) -0.008(4) 0.000(4)
C41 0.029(5) 0.042(7) 0.020(5) -0.005(5) -0.004(4) -0.009(5)
C42 0.024(5) 0.044(6) 0.025(5) -0.014(4) -0.002(4) -0.013(5)
C43 0.028(5) 0.026(5) 0.036(6) -0.012(4) -0.001(4) -0.001(4)
C44 0.019(5) 0.027(5) 0.028(5) -0.008(4) 0.000(4) 0.005(4)
C45 0.020(4) 0.020(5) 0.021(5) -0.003(4) -0.003(4) -0.004(4)
C46 0.030(5) 0.032(6) 0.026(5) -0.014(4) 0.009(4) -0.009(4)
C47 0.024(5) 0.035(6) 0.028(6) -0.007(5) 0.002(4) -0.001(4)
C48 0.020(5) 0.034(6) 0.019(5) -0.001(4) 0.004(4) -0.007(4)
C49 0.029(5) 0.030(6) 0.032(6) 0.001(4) -0.005(4) -0.010(4)
C50 0.020(5) 0.020(5) 0.033(5) -0.005(4) 0.002(4) -0.005(4)
C51 0.030(5) 0.028(5) 0.024(5) -0.008(4) 0.004(4) -0.001(4)
C52 0.041(6) 0.031(6) 0.040(7) -0.009(5) 0.000(5) 0.010(5)
C53 0.039(6) 0.037(7) 0.052(7) -0.014(5) 0.014(5) 0.008(5)
C54 0.027(6) 0.064(9) 0.043(7) -0.019(6) 0.015(5) -0.014(5)
C55 0.026(5) 0.032(6) 0.037(6) -0.015(4) 0.012(4) -0.015(5)
C56 0.015(4) 0.024(5) 0.024(5) -0.013(4) 0.001(3) -0.004(4)
C57 0.024(5) 0.046(6) 0.021(5) -0.006(4) -0.006(4) -0.004(5)
C58 0.046(7) 0.056(8) 0.029(6) -0.016(5) -0.017(5) -0.011(6)
C59 0.044(7) 0.052(8) 0.026(6) 0.011(5) -0.009(5) -0.005(5)
C60 0.027(6) 0.048(7) 0.044(7) -0.006(5) -0.014(5) 0.009(5)
C61 0.022(5) 0.019(5) 0.021(5) -0.006(3) 0.005(4) -0.007(4)
C62 0.021(5) 0.039(6) 0.023(5) -0.010(4) -0.003(4) -0.010(4)
C63 0.026(5) 0.025(5) 0.032(6) -0.012(4) 0.000(4) -0.001(4)
C64 0.035(6) 0.024(5) 0.029(5) -0.004(4) 0.012(4) -0.014(4)
C65 0.024(5) 0.040(6) 0.034(6) -0.003(5) 0.013(4) -0.013(5)
C66 0.038(7) 0.055(9) 0.078(10) -0.019(7) 0.005(6) -0.026(6)
C67 0.049(8) 0.073(11) 0.118(14) -0.010(10) -0.021(8) -0.047(8)
C68 0.023(6) 0.047(9) 0.107(12) 0.032(8) 0.005(7) 0.002(6)
C69 0.045(8) 0.048(9) 0.069(9) 0.004(7) 0.004(6) -0.011(6)
C70 0.034(6) 0.036(7) 0.042(7) -0.001(5) 0.003(5) -0.002(5)
C71 0.039(6) 0.027(6) 0.028(6) 0.003(4) -0.002(4) -0.010(4)
C72 0.051(7) 0.052(7) 0.021(6) -0.009(5) 0.010(5) -0.016(6)
C73 0.086(10) 0.050(9) 0.027(7) -0.013(6) 0.013(6) -0.011(7)
C74 0.080(9) 0.025(6) 0.039(7) -0.004(5) -0.012(6) -0.011(6)
C75 0.048(7) 0.036(7) 0.045(7) -0.009(5) -0.014(5) 0.006(5)
C76 0.048(6) 0.028(6) 0.035(6) -0.005(4) -0.008(5) 0.003(5)
C77 0.006(4) 0.020(5) 0.026(5) -0.002(4) -0.006(3) 0.007(3)
C78 0.018(4) 0.023(5) 0.027(5) -0.004(4) 0.004(4) 0.000(4)
C79 0.028(5) 0.037(6) 0.014(5) -0.001(4) 0.005(4) 0.001(5)
C80 0.022(5) 0.036(6) 0.027(5) -0.011(4) -0.006(4) 0.010(4)
C81 0.021(5) 0.019(5) 0.031(5) 0.001(4) -0.008(4) -0.004(4)
C82 0.025(5) 0.020(5) 0.018(5) 0.002(3) -0.005(4) 0.003(4)
C83 0.023(5) 0.012(5) 0.028(5) -0.004(4) -0.001(4) 0.001(4)
C84 0.019(5) 0.033(6) 0.033(6) -0.008(5) 0.003(4) 0.000(4)
C85 0.024(5) 0.039(6) 0.036(6) -0.016(5) 0.009(4) 0.000(4)
C86 0.045(6) 0.033(6) 0.034(6) -0.007(5) 0.020(5) -0.002(5)
C87 0.039(6) 0.034(6) 0.022(5) 0.000(4) 0.002(5) 0.003(5)
C88 0.024(5) 0.032(6) 0.029(6) -0.010(4) 0.001(4) -0.002(4)
C89 0.011(4) 0.030(6) 0.017(5) -0.001(4) -0.001(3) -0.004(4)
C90 0.016(4) 0.024(5) 0.032(6) -0.006(4) -0.005(4) 0.002(4)
C91 0.021(5) 0.025(5) 0.037(6) 0.003(4) 0.002(4) 0.007(4)
C92 0.018(5) 0.043(7) 0.030(6) 0.001(4) -0.002(4) -0.008(4)
C93 0.020(5) 0.040(7) 0.026(6) -0.007(5) 0.000(4) -0.010(4)
C94 0.020(5) 0.033(6) 0.021(5) -0.002(4) 0.004(4) -0.004(4)
C95 0.021(5) 0.021(5) 0.019(5) -0.005(4) -0.008(4) -0.001(4)
C96 0.023(5) 0.025(5) 0.037(6) -0.005(4) -0.005(4) -0.004(4)
C97 0.032(5) 0.023(5) 0.037(6) -0.005(4) -0.005(4) -0.010(4)
C98 0.036(6) 0.024(6) 0.036(6) -0.005(4) -0.003(5) 0.002(4)
C99 0.044(6) 0.030(6) 0.039(6) -0.010(5) 0.000(5) 0.009(5)
C100 0.026(5) 0.025(5) 0.032(6) -0.008(4) 0.002(4) 0.001(4)

loop_
_atom_type_symbol
_atom_type_description
_atom_type_scat_dispersion_real
_atom_type_scat_dispersion_imag
_atom_type_scat_source
C C 0.0033 0.0016 'International Tables Vol C Tables 4.2.6.8 and 6.1.1.4'
H H 0.0000 0.0000 'International Tables Vol C Tables 4.2.6.8 and 6.1.1.4'
B B 0.0013 0.0007 'International Tables Vol C Tables 4.2.6.8 and 6.1.1.4'
P P 0.1023 0.0942 'International Tables Vol C Tables 4.2.6.8 and 6.1.1.4'
S S 0.1246 0.1234 'International Tables Vol C Tables 4.2.6.8 and 6.1.1.4'
Sn Sn -0.6537 1.4246 'International Tables Vol C Tables 4.2.6.8 and 6.1.1.4'

loop_
_geom_angle_atom_site_label_1
_geom_angle_atom_site_label_2
_geom_angle_atom_site_label_3
_geom_angle
C21 Sn1 C15 114.7(4)
C21 Sn1 S1 111.9(3)
C15 Sn1 S1 105.9(3)
C21 Sn1 P1 118.7(3)
C15 Sn1 P1 113.7(2)
S1 Sn1 P1 87.89(8)
C65 Sn2 C71 114.2(4)
C65 Sn2 S2 113.9(3)
C71 Sn2 S2 109.1(3)
C65 Sn2 P2 114.1(3)
C71 Sn2 P2 115.0(3)
S2 Sn2 P2 87.61(8)
C1 S1 Sn1 100.1(3)
C51 S2 Sn2 101.3(3)
C6 P1 C7 106.9(4)
C6 P1 C11 112.1(4)
C7 P1 C11 115.8(4)
C6 P1 Sn1 99.3(3)
C7 P1 Sn1 110.6(3)
C11 P1 Sn1 110.8(3)
C56 P2 C61 111.7(4)
C56 P2 C57 107.2(4)
C61 P2 C57 116.0(4)
C56 P2 Sn2 99.3(3)
C61 P2 Sn2 111.1(3)
C57 P2 Sn2 110.2(3)
C33 B1 C45 108.3(7)
C33 B1 C39 111.4(7)
C45 B1 C39 107.6(7)
C33 B1 C27 107.6(7)
C45 B1 C27 109.9(7)
C39 B1 C27 112.0(7)
C83 B2 C89 107.7(7)
C83 B2 C77 113.4(7)
C89 B2 C77 107.7(7)
C83 B2 C95 109.2(7)
C89 B2 C95 108.6(7)
C77 B2 C95 110.1(7)
C2 C1 C6 118.6(8)
C2 C1 S1 113.9(7)
C6 C1 S1 127.4(6)
C3 C2 C1 121.2(10)
C3 C2 H2A 119.4
C1 C2 H2A 119.4
C2 C3 C4 120.2(9)
C2 C3 H3A 119.9
C4 C3 H3A 119.9
C5 C4 C3 120.3(9)
C5 C4 H4A 119.9
C3 C4 H4A 119.9
C4 C5 C6 119.7(9)
C4 C5 H5A 120.2
C6 C5 H5A 120.2
C1 C6 C5 120.1(8)
C1 C6 P1 120.8(6)
C5 C6 P1 119.0(7)
C8 C7 C9 105.5(9)
C8 C7 C10 108.3(8)
C9 C7 C10 112.4(9)
C8 C7 P1 107.1(7)
C9 C7 P1 112.5(6)
C10 C7 P1 110.7(7)
C7 C8 H8A 109.5
C7 C8 H8B 109.5
H8A C8 H8B 109.5
C7 C8 H8C 109.5
H8A C8 H8C 109.5
H8B C8 H8C 109.5
C7 C9 H9A 109.5
C7 C9 H9B 109.5
H9A C9 H9B 109.5
C7 C9 H9C 109.5
H9A C9 H9C 109.5
H9B C9 H9C 109.5
C7 C10 H10A 109.5
C7 C10 H10B 109.5
H10A C10 H10B 109.5
C7 C10 H10C 109.5
H10A C10 H10C 109.5
H10B C10 H10C 109.5
C12 C11 C14 110.5(7)
C12 C11 C13 109.5(8)
C14 C11 C13 109.1(7)
C12 C11 P1 107.7(6)
C14 C11 P1 107.5(6)
C13 C11 P1 112.6(6)
C11 C12 H12A 109.5
C11 C12 H12B 109.5
H12A C12 H12B 109.5
C11 C12 H12C 109.5
H12A C12 H12C 109.5
H12B C12 H12C 109.5
C11 C13 H13A 109.5
C11 C13 H13B 109.5
H13A C13 H13B 109.5
C11 C13 H13C 109.5
H13A C13 H13C 109.5
H13B C13 H13C 109.5
C11 C14 H14A 109.5
C11 C14 H14B 109.5
H14A C14 H14B 109.5
C11 C14 H14C 109.5
H14A C14 H14C 109.5
H14B C14 H14C 109.5
C16 C15 C20 120.9(9)
C16 C15 Sn1 118.8(8)
C20 C15 Sn1 120.2(7)
C17 C16 C15 119.6(11)
C17 C16 H16A 120.2
C15 C16 H16A 120.2
C18 C17 C16 121.4(12)
C18 C17 H17A 119.3
C16 C17 H17A 119.3
C17 C18 C19 118.9(12)
C17 C18 H18A 120.5
C19 C18 H18A 120.5
C18 C19 C20 121.3(12)
C18 C19 H19A 119.4
C20 C19 H19A 119.4
C15 C20 C19 117.9(11)
C15 C20 H20A 121.1
C19 C20 H20A 121.1
C26 C21 C22 120.1(8)
C26 C21 Sn1 121.5(7)
C22 C21 Sn1 118.3(6)
C23 C22 C21 119.8(10)
C23 C22 H22A 120.1
C21 C22 H22A 120.1
C22 C23 C24 119.1(11)
C22 C23 H23A 120.4
C24 C23 H23A 120.4
C25 C24 C23 121.4(10)
C25 C24 H24A 119.3
C23 C24 H24A 119.3
C24 C25 C26 122.3(11)
C24 C25 H25A 118.9
C26 C25 H25A 118.9
C21 C26 C25 117.0(10)
C21 C26 H26A 121.5
C25 C26 H26A 121.5
C28 C27 C32 114.0(9)
C28 C27 B1 123.7(8)
C32 C27 B1 122.3(8)
C29 C28 C27 123.3(10)
C29 C28 H28A 118.4
C27 C28 H28A 118.4
C30 C29 C28 121.1(10)
C30 C29 H29A 119.4
C28 C29 H29A 119.4
C29 C30 C31 118.3(10)
C29 C30 H30A 120.8
C31 C30 H30A 120.8
C32 C31 C30 119.9(9)
C32 C31 H31A 120.0
C30 C31 H31A 120.0
C31 C32 C27 123.3(9)
C31 C32 H32A 118.4
C27 C32 H32A 118.4
C38 C33 C34 113.3(9)
C38 C33 B1 123.0(8)
C34 C33 B1 123.6(8)
C35 C34 C33 124.6(10)
C35 C34 H34A 117.7
C33 C34 H34A 117.7
C36 C35 C34 120.6(9)
C36 C35 H35A 119.7
C34 C35 H35A 119.7
C35 C36 C37 118.2(9)
C35 C36 H36A 120.9
C37 C36 H36A 120.9
C38 C37 C36 119.0(9)
C38 C37 H37A 120.5
C36 C37 H37A 120.5
C33 C38 C37 124.4(9)
C33 C38 H38A 117.8
C37 C38 H38A 117.8
C44 C39 C40 114.2(8)
C44 C39 B1 122.6(8)
C40 C39 B1 123.1(8)
C41 C40 C39 122.5(9)
C41 C40 H40A 118.7
C39 C40 H40A 118.7
C42 C41 C40 121.0(9)
C42 C41 H41A 119.5
C40 C41 H41A 119.5
C41 C42 C43 118.4(9)
C41 C42 H42A 120.8
C43 C42 H42A 120.8
C44 C43 C42 121.0(9)
C44 C43 H43A 119.5
C42 C43 H43A 119.5
C43 C44 C39 122.8(9)
C43 C44 H44A 118.6
C39 C44 H44A 118.6
C50 C45 C46 115.8(8)
C50 C45 B1 121.5(8)
C46 C45 B1 122.6(8)
C47 C46 C45 122.2(9)
C47 C46 H46A 118.9
C45 C46 H46A 118.9
C48 C47 C46 119.7(9)
C48 C47 H47A 120.2
C46 C47 H47A 120.2
C47 C48 C49 119.9(9)
C47 C48 H48A 120.0
C49 C48 H48A 120.0
C50 C49 C48 120.1(9)
C50 C49 H49A 119.9
C48 C49 H49A 119.9
C49 C50 C45 122.2(9)
C49 C50 H50A 118.9
C45 C50 H50A 118.9
C52 C51 C56 119.9(9)
C52 C51 S2 113.9(8)
C56 C51 S2 126.1(7)
C53 C52 C51 121.3(10)
C53 C52 H52A 119.3
C51 C52 H52A 119.3
C52 C53 C54 119.3(10)
C52 C53 H53A 120.3
C54 C53 H53A 120.3
C55 C54 C53 121.0(10)
C55 C54 H54A 119.5
C53 C54 H54A 119.5
C54 C55 C56 120.3(10)
C54 C55 H55A 119.9
C56 C55 H55A 119.9
C55 C56 C51 118.0(8)
C55 C56 P2 119.7(7)
C51 C56 P2 122.3(7)
C60 C57 C59 109.7(9)
C60 C57 C58 109.5(8)
C59 C57 C58 108.2(9)
C60 C57 P2 110.6(7)
C59 C57 P2 111.7(7)
C58 C57 P2 107.0(7)
C57 C58 H58A 109.5
C57 C58 H58B 109.5
H58A C58 H58B 109.5
C57 C58 H58C 109.5
H58A C58 H58C 109.5
H58B C58 H58C 109.5
C57 C59 H59A 109.5
C57 C59 H59B 109.5
H59A C59 H59B 109.5
C57 C59 H59C 109.5
H59A C59 H59C 109.5
H59B C59 H59C 109.5
C57 C60 H60A 109.5
C57 C60 H60B 109.5
H60A C60 H60B 109.5
C57 C60 H60C 109.5
H60A C60 H60C 109.5
H60B C60 H60C 109.5
C62 C61 C64 109.4(7)
C62 C61 C63 110.9(7)
C64 C61 C63 109.6(7)
C62 C61 P2 108.4(6)
C64 C61 P2 112.4(6)
C63 C61 P2 106.1(6)
C61 C62 H62A 109.5
C61 C62 H62B 109.5
H62A C62 H62B 109.5
C61 C62 H62C 109.5
H62A C62 H62C 109.5
H62B C62 H62C 109.5
C61 C63 H63A 109.5
C61 C63 H63B 109.5
H63A C63 H63B 109.5
C61 C63 H63C 109.5
H63A C63 H63C 109.5
H63B C63 H63C 109.5
C61 C64 H64A 109.5
C61 C64 H64B 109.5
H64A C64 H64B 109.5
C61 C64 H64C 109.5
H64A C64 H64C 109.5
H64B C64 H64C 109.5
C70 C65 C66 122.0(10)
C70 C65 Sn2 121.1(8)
C66 C65 Sn2 116.9(8)
C67 C66 C65 114.9(13)
C67 C66 H66A 122.5
C65 C66 H66A 122.5
C66 C67 C68 119.7(13)
C66 C67 H67A 120.2
C68 C67 H67A 120.2
C69 C68 C67 122.4(12)
C69 C68 H68A 118.8
C67 C68 H68A 118.8
C68 C69 C70 119.9(14)
C68 C69 H69A 120.0
C70 C69 H69A 120.0
C69 C70 C65 121.1(13)
C69 C70 H70A 119.5
C65 C70 H70A 119.5
C76 C71 C72 121.0(10)
C76 C71 Sn2 118.5(8)
C72 C71 Sn2 120.5(8)
C73 C72 C71 117.5(11)
C73 C72 H72A 121.2
C71 C72 H72A 121.2
C72 C73 C74 122.0(11)
C72 C73 H73A 119.0
C74 C73 H73A 119.0
C73 C74 C75 120.5(11)
C73 C74 H74A 119.8
C75 C74 H74A 119.8
C76 C75 C74 119.7(11)
C76 C75 H75A 120.1
C74 C75 H75A 120.1
C75 C76 C71 119.3(11)
C75 C76 H76A 120.4
C71 C76 H76A 120.4
C82 C77 C78 114.0(8)
C82 C77 B2 122.4(8)
C78 C77 B2 123.3(8)
C79 C78 C77 123.1(9)
C79 C78 H78A 118.5
C77 C78 H78A 118.5
C80 C79 C78 120.7(9)
C80 C79 H79A 119.7
C78 C79 H79A 119.7
C81 C80 C79 119.5(9)
C81 C80 H80A 120.3
C79 C80 H80A 120.3
C80 C81 C82 119.8(9)
C80 C81 H81A 120.1
C82 C81 H81A 120.1
C77 C82 C81 123.0(8)
C77 C82 H82A 118.5
C81 C82 H82A 118.5
C88 C83 C84 114.8(9)
C88 C83 B2 124.3(8)
C84 C83 B2 120.8(8)
C85 C84 C83 121.3(10)
C85 C84 H84A 119.4
C83 C84 H84A 119.4
C84 C85 C86 121.7(9)
C84 C85 H85A 119.2
C86 C85 H85A 119.2
C85 C86 C87 117.3(9)
C85 C86 H86A 121.3
C87 C86 H86A 121.3
C88 C87 C86 120.9(10)
C88 C87 H87A 119.6
C86 C87 H87A 119.6
C87 C88 C83 123.9(9)
C87 C88 H88A 118.0
C83 C88 H88A 118.0
C90 C89 C94 115.4(8)
C90 C89 B2 121.1(8)
C94 C89 B2 123.1(8)
C89 C90 C91 122.9(9)
C89 C90 H90A 118.6
C91 C90 H90A 118.6
C92 C91 C90 119.2(9)
C92 C91 H91A 120.4
C90 C91 H91A 120.4
C93 C92 C91 119.6(9)
C93 C92 H92A 120.2
C91 C92 H92A 120.2
C92 C93 C94 119.8(9)
C92 C93 H93A 120.1
C94 C93 H93A 120.1
C93 C94 C89 123.0(10)
C93 C94 H94A 118.5
C89 C94 H94A 118.5
C100 C95 C96 115.0(8)
C100 C95 B2 122.4(8)
C96 C95 B2 122.6(8)
C97 C96 C95 124.4(9)
C97 C96 H96A 117.8
C95 C96 H96A 117.8
C98 C97 C96 118.7(9)
C98 C97 H97A 120.6
C96 C97 H97A 120.6
C97 C98 C99 119.2(9)
C97 C98 H98A 120.4
C99 C98 H98A 120.4
C100 C99 C98 120.9(10)
C100 C99 H99A 119.5
C98 C99 H99A 119.5
C95 C100 C99 121.8(9)
C95 C100 H10D 119.1
C99 C100 H10D 119.1

loop_
_geom_bond_atom_site_label_1
_geom_bond_atom_site_label_2
_geom_bond_distance
Sn1 C21 2.123(8)
Sn1 C15 2.141(9)
Sn1 S1 2.401(2)
Sn1 P1 2.522(2)
Sn2 C65 2.143(9)
Sn2 C71 2.154(10)
Sn2 S2 2.410(3)
Sn2 P2 2.538(2)
S1 C1 1.790(9)
S2 C51 1.788(10)
P1 C6 1.814(9)
P1 C7 1.863(9)
P1 C11 1.870(9)
P2 C56 1.795(9)
P2 C61 1.861(8)
P2 C57 1.864(9)
B1 C33 1.631(13)
B1 C45 1.644(12)
B1 C39 1.650(13)
B1 C27 1.680(14)
B2 C83 1.638(13)
B2 C89 1.645(12)
B2 C77 1.659(13)
B2 C95 1.663(13)
C1 C2 1.394(12)
C1 C6 1.400(12)
C2 C3 1.373(13)
C2 H2A 0.9500
C3 C4 1.391(14)
C3 H3A 0.9500
C4 C5 1.374(13)
C4 H4A 0.9500
C5 C6 1.411(11)
C5 H5A 0.9500
C7 C8 1.528(14)
C7 C9 1.530(13)
C7 C10 1.533(14)
C8 H8A 0.9800
C8 H8B 0.9800
C8 H8C 0.9800
C9 H9A 0.9800
C9 H9B 0.9800
C9 H9C 0.9800
C10 H10A 0.9800
C10 H10B 0.9800
C10 H10C 0.9800
C11 C12 1.521(12)
C11 C14 1.542(12)
C11 C13 1.551(12)
C12 H12A 0.9800
C12 H12B 0.9800
C12 H12C 0.9800
C13 H13A 0.9800
C13 H13B 0.9800
C13 H13C 0.9800
C14 H14A 0.9800
C14 H14B 0.9800
C14 H14C 0.9800
C15 C16 1.371(14)
C15 C20 1.372(14)
C16 C17 1.370(15)
C16 H16A 0.9500
C17 C18 1.354(19)
C17 H17A 0.9500
C18 C19 1.373(19)
C18 H18A 0.9500
C19 C20 1.397(15)
C19 H19A 0.9500
C20 H20A 0.9500
C21 C26 1.361(13)
C21 C22 1.440(13)
C22 C23 1.366(13)
C22 H22A 0.9500
C23 C24 1.388(15)
C23 H23A 0.9500
C24 C25 1.313(16)
C24 H24A 0.9500
C25 C26 1.436(14)
C25 H25A 0.9500
C26 H26A 0.9500
C27 C28 1.390(12)
C27 C32 1.401(13)
C28 C29 1.382(14)
C28 H28A 0.9500
C29 C30 1.348(15)
C29 H29A 0.9500
C30 C31 1.394(14)
C30 H30A 0.9500
C31 C32 1.378(14)
C31 H31A 0.9500
C32 H32A 0.9500
C33 C38 1.391(13)
C33 C34 1.405(12)
C34 C35 1.385(13)
C34 H34A 0.9500
C35 C36 1.365(15)
C35 H35A 0.9500
C36 C37 1.423(14)
C36 H36A 0.9500
C37 C38 1.400(13)
C37 H37A 0.9500
C38 H38A 0.9500
C39 C44 1.419(12)
C39 C40 1.429(12)
C40 C41 1.400(13)
C40 H40A 0.9500
C41 C42 1.368(14)
C41 H41A 0.9500
C42 C43 1.403(13)
C42 H42A 0.9500
C43 C44 1.381(13)
C43 H43A 0.9500
C44 H44A 0.9500
C45 C50 1.400(12)
C45 C46 1.406(13)
C46 C47 1.404(13)
C46 H46A 0.9500
C47 C48 1.362(13)
C47 H47A 0.9500
C48 C49 1.389(13)
C48 H48A 0.9500
C49 C50 1.385(12)
C49 H49A 0.9500
C50 H50A 0.9500
C51 C52 1.380(13)
C51 C56 1.410(13)
C52 C53 1.358(15)
C52 H52A 0.9500
C53 C54 1.379(16)
C53 H53A 0.9500
C54 C55 1.378(14)
C54 H54A 0.9500
C55 C56 1.392(12)
C55 H55A 0.9500
C57 C60 1.515(14)
C57 C59 1.530(13)
C57 C58 1.542(14)
C58 H58A 0.9800
C58 H58B 0.9800
C58 H58C 0.9800
C59 H59A 0.9800
C59 H59B 0.9800
C59 H59C 0.9800
C60 H60A 0.9800
C60 H60B 0.9800
C60 H60C 0.9800
C61 C62 1.532(12)
C61 C64 1.541(12)
C61 C63 1.541(12)
C62 H62A 0.9800
C62 H62B 0.9800
C62 H62C 0.9800
C63 H63A 0.9800
C63 H63B 0.9800
C63 H63C 0.9800
C64 H64A 0.9800
C64 H64B 0.9800
C64 H64C 0.9800
C65 C70 1.390(15)
C65 C66 1.442(16)
C66 C67 1.427(16)
C66 H66A 0.9500
C67 C68 1.45(2)
C67 H67A 0.9500
C68 C69 1.32(2)
C68 H68A 0.9500
C69 C70 1.376(15)
C69 H69A 0.9500
C70 H70A 0.9500
C71 C76 1.400(14)
C71 C72 1.400(14)
C72 C73 1.363(15)
C72 H72A 0.9500
C73 C74 1.372(17)
C73 H73A 0.9500
C74 C75 1.374(17)
C74 H74A 0.9500
C75 C76 1.372(14)
C75 H75A 0.9500
C76 H76A 0.9500
C77 C82 1.393(12)
C77 C78 1.400(12)
C78 C79 1.367(13)
C78 H78A 0.9500
C79 C80 1.363(14)
C79 H79A 0.9500
C80 C81 1.354(13)
C80 H80A 0.9500
C81 C82 1.395(12)
C81 H81A 0.9500
C82 H82A 0.9500
C83 C88 1.379(13)
C83 C84 1.430(13)
C84 C85 1.384(13)
C84 H84A 0.9500
C85 C86 1.387(14)
C85 H85A 0.9500
C86 C87 1.388(15)
C86 H86A 0.9500
C87 C88 1.373(13)
C87 H87A 0.9500
C88 H88A 0.9500
C89 C90 1.403(13)
C89 C94 1.407(13)
C90 C91 1.403(12)
C90 H90A 0.9500
C91 C92 1.398(13)
C91 H91A 0.9500
C92 C93 1.388(14)
C92 H92A 0.9500
C93 C94 1.389(12)
C93 H93A 0.9500
C94 H94A 0.9500
C95 C100 1.392(12)
C95 C96 1.402(13)
C96 C97 1.388(13)
C96 H96A 0.9500
C97 C98 1.371(14)
C97 H97A 0.9500
C98 C99 1.393(15)
C98 H98A 0.9500
C99 C100 1.392(14)
C99 H99A 0.9500
C100 H10D 0.9500

loop_
_geom_torsion_atom_site_label_1
_geom_torsion_atom_site_label_2
_geom_torsion_atom_site_label_3
_geom_torsion_atom_site_label_4
_geom_torsion
C21 Sn1 S1 C1 137.6(4)
C15 Sn1 S1 C1 -96.7(4)
P1 Sn1 S1 C1 17.4(3)
C65 Sn2 S2 C51 129.3(4)
C71 Sn2 S2 C51 -101.7(4)
P2 Sn2 S2 C51 13.9(3)
C21 Sn1 P1 C6 -131.2(4)
C15 Sn1 P1 C6 89.2(4)
S1 Sn1 P1 C6 -17.3(3)
C21 Sn1 P1 C7 -19.1(5)
C15 Sn1 P1 C7 -158.7(5)
S1 Sn1 P1 C7 94.8(4)
C21 Sn1 P1 C11 110.7(4)
C15 Sn1 P1 C11 -28.9(4)
S1 Sn1 P1 C11 -135.4(3)
C65 Sn2 P2 C56 -130.8(4)
C71 Sn2 P2 C56 94.4(4)
S2 Sn2 P2 C56 -15.6(3)
C65 Sn2 P2 C61 111.5(4)
C71 Sn2 P2 C61 -23.3(4)
S2 Sn2 P2 C61 -133.2(3)
C65 Sn2 P2 C57 -18.5(5)
C71 Sn2 P2 C57 -153.3(5)
S2 Sn2 P2 C57 96.8(3)
Sn1 S1 C1 C2 167.9(7)
Sn1 S1 C1 C6 -16.4(9)
C6 C1 C2 C3 -0.1(15)
S1 C1 C2 C3 176.1(8)
C1 C2 C3 C4 0.1(16)
C2 C3 C4 C5 0.0(16)
C3 C4 C5 C6 -0.2(15)
C2 C1 C6 C5 -0.1(13)
S1 C1 C6 C5 -175.7(7)
C2 C1 C6 P1 176.9(7)
S1 C1 C6 P1 1.3(12)
C4 C5 C6 C1 0.3(14)
C4 C5 C6 P1 -176.8(7)
C7 P1 C6 C1 -101.2(8)
C11 P1 C6 C1 130.8(7)
Sn1 P1 C6 C1 13.8(7)
C7 P1 C6 C5 75.8(8)
C11 P1 C6 C5 -52.1(8)
Sn1 P1 C6 C5 -169.2(7)
C6 P1 C7 C8 58.2(7)
C11 P1 C7 C8 -176.0(6)
Sn1 P1 C7 C8 -49.0(7)
C6 P1 C7 C9 -57.2(9)
C11 P1 C7 C9 68.5(9)
Sn1 P1 C7 C9 -164.4(7)
C6 P1 C7 C10 176.2(7)
C11 P1 C7 C10 -58.1(8)
Sn1 P1 C7 C10 69.0(7)
C6 P1 C11 C12 -32.1(7)
C7 P1 C11 C12 -155.1(6)
Sn1 P1 C11 C12 77.9(6)
C6 P1 C11 C14 -151.1(6)
C7 P1 C11 C14 85.8(7)
Sn1 P1 C11 C14 -41.2(7)
C6 P1 C11 C13 88.7(7)
C7 P1 C11 C13 -34.4(8)
Sn1 P1 C11 C13 -161.4(5)
C21 Sn1 C15 C16 153.2(7)
S1 Sn1 C15 C16 29.2(8)
P1 Sn1 C15 C16 -65.6(8)
C21 Sn1 C15 C20 -24.3(9)
S1 Sn1 C15 C20 -148.3(7)
P1 Sn1 C15 C20 116.9(7)
C20 C15 C16 C17 1.8(15)
Sn1 C15 C16 C17 -175.7(8)
C15 C16 C17 C18 -0.4(18)
C16 C17 C18 C19 0(2)
C17 C18 C19 C20 -1(2)
C16 C15 C20 C19 -2.6(16)
Sn1 C15 C20 C19 174.9(8)
C18 C19 C20 C15 2.0(19)
C15 Sn1 C21 C26 48.1(9)
S1 Sn1 C21 C26 168.8(7)
P1 Sn1 C21 C26 -91.1(8)
C15 Sn1 C21 C22 -128.0(7)
S1 Sn1 C21 C22 -7.3(8)
P1 Sn1 C21 C22 92.8(7)
C26 C21 C22 C23 -3.9(15)
Sn1 C21 C22 C23 172.2(8)
C21 C22 C23 C24 -0.2(17)
C22 C23 C24 C25 3.5(18)
C23 C24 C25 C26 -2.8(19)
C22 C21 C26 C25 4.6(15)
Sn1 C21 C26 C25 -171.4(8)
C24 C25 C26 C21 -1.4(17)
C33 B1 C27 C28 8.9(11)
C45 B1 C27 C28 126.6(9)
C39 B1 C27 C28 -113.8(9)
C33 B1 C27 C32 -169.5(8)
C45 B1 C27 C32 -51.9(11)
C39 B1 C27 C32 67.7(10)
C32 C27 C28 C29 0.8(14)
B1 C27 C28 C29 -177.7(9)
C27 C28 C29 C30 -1.4(17)
C28 C29 C30 C31 0.7(17)
C29 C30 C31 C32 0.4(16)
C30 C31 C32 C27 -0.9(16)
C28 C27 C32 C31 0.3(14)
B1 C27 C32 C31 178.9(9)
C45 B1 C33 C38 -18.1(12)
C39 B1 C33 C38 -136.3(9)
C27 B1 C33 C38 100.5(9)
C45 B1 C33 C34 165.2(9)
C39 B1 C33 C34 47.0(12)
C27 B1 C33 C34 -76.2(11)
C38 C33 C34 C35 -0.8(15)
B1 C33 C34 C35 176.2(9)
C33 C34 C35 C36 0.3(16)
C34 C35 C36 C37 0.0(15)
C35 C36 C37 C38 0.3(15)
C34 C33 C38 C37 1.0(14)
B1 C33 C38 C37 -176.0(9)
C36 C37 C38 C33 -0.8(15)
C33 B1 C39 C44 22.0(11)
C45 B1 C39 C44 -96.6(9)
C27 B1 C39 C44 142.6(8)
C33 B1 C39 C40 -162.8(8)
C45 B1 C39 C40 78.6(10)
C27 B1 C39 C40 -42.3(10)
C44 C39 C40 C41 0.3(13)
B1 C39 C40 C41 -175.2(8)
C39 C40 C41 C42 -0.3(14)
C40 C41 C42 C43 -0.9(14)
C41 C42 C43 C44 2.1(14)
C42 C43 C44 C39 -2.1(14)
C40 C39 C44 C43 0.9(13)
B1 C39 C44 C43 176.4(8)
C33 B1 C45 C50 -81.3(10)
C39 B1 C45 C50 39.3(11)
C27 B1 C45 C50 161.5(8)
C33 B1 C45 C46 95.1(10)
C39 B1 C45 C46 -144.3(9)
C27 B1 C45 C46 -22.1(12)
C50 C45 C46 C47 2.9(14)
B1 C45 C46 C47 -173.7(8)
C45 C46 C47 C48 -0.4(15)
C46 C47 C48 C49 -2.8(14)
C47 C48 C49 C50 3.3(14)
C48 C49 C50 C45 -0.7(14)
C46 C45 C50 C49 -2.4(14)
B1 C45 C50 C49 174.3(8)
Sn2 S2 C51 C52 170.9(7)
Sn2 S2 C51 C56 -10.1(9)
C56 C51 C52 C53 0.0(16)
S2 C51 C52 C53 179.0(9)
C51 C52 C53 C54 2.8(18)
C52 C53 C54 C55 -2.2(18)
C53 C54 C55 C56 -1.2(17)
C54 C55 C56 C51 3.9(14)
C54 C55 C56 P2 -173.9(8)
C52 C51 C56 C55 -3.3(14)
S2 C51 C56 C55 177.7(7)
C52 C51 C56 P2 174.4(8)
S2 C51 C56 P2 -4.5(12)
C61 P2 C56 C55 -49.7(8)
C57 P2 C56 C55 78.5(8)
Sn2 P2 C56 C55 -166.9(7)
C61 P2 C56 C51 132.6(7)
C57 P2 C56 C51 -99.2(8)
Sn2 P2 C56 C51 15.4(8)
C56 P2 C57 C60 179.9(7)
C61 P2 C57 C60 -54.5(8)
Sn2 P2 C57 C60 72.8(8)
C56 P2 C57 C59 -57.5(9)
C61 P2 C57 C59 68.1(8)
Sn2 P2 C57 C59 -164.6(7)
C56 P2 C57 C58 60.8(8)
C61 P2 C57 C58 -173.6(6)
Sn2 P2 C57 C58 -46.3(7)
C56 P2 C61 C62 -35.3(7)
C57 P2 C61 C62 -158.5(6)
Sn2 P2 C61 C62 74.6(6)
C56 P2 C61 C64 85.8(7)
C57 P2 C61 C64 -37.5(8)
Sn2 P2 C61 C64 -164.4(5)
C56 P2 C61 C63 -154.5(6)
C57 P2 C61 C63 82.3(7)
Sn2 P2 C61 C63 -44.6(6)
C71 Sn2 C65 C70 52.3(10)
S2 Sn2 C65 C70 178.6(8)
P2 Sn2 C65 C70 -82.8(9)
C71 Sn2 C65 C66 -126.2(9)
S2 Sn2 C65 C66 0.1(9)
P2 Sn2 C65 C66 98.6(9)
C70 C65 C66 C67 0.0(18)
Sn2 C65 C66 C67 178.5(10)
C65 C66 C67 C68 0(2)
C66 C67 C68 C69 1(2)
C67 C68 C69 C70 -2(2)
C68 C69 C70 C65 2(2)
C66 C65 C70 C69 -1.0(18)
Sn2 C65 C70 C69 -179.4(9)
C65 Sn2 C71 C76 157.6(8)
S2 Sn2 C71 C76 28.8(8)
P2 Sn2 C71 C76 -67.7(8)
C65 Sn2 C71 C72 -21.9(10)
S2 Sn2 C71 C72 -150.6(8)
P2 Sn2 C71 C72 112.9(8)
C76 C71 C72 C73 -1.7(16)
Sn2 C71 C72 C73 177.7(8)
C71 C72 C73 C74 0.7(18)
C72 C73 C74 C75 1.2(19)
C73 C74 C75 C76 -2.0(17)
C74 C75 C76 C71 0.9(16)
C72 C71 C76 C75 0.9(16)
Sn2 C71 C76 C75 -178.5(8)
C83 B2 C77 C82 -17.2(11)
C89 B2 C77 C82 101.8(9)
C95 B2 C77 C82 -139.9(8)
C83 B2 C77 C78 169.2(8)
C89 B2 C77 C78 -71.8(10)
C95 B2 C77 C78 46.5(11)
C82 C77 C78 C79 0.5(12)
B2 C77 C78 C79 174.6(8)
C77 C78 C79 C80 0.5(14)
C78 C79 C80 C81 -1.0(14)
C79 C80 C81 C82 0.4(14)
C78 C77 C82 C81 -1.1(12)
B2 C77 C82 C81 -175.2(8)
C80 C81 C82 C77 0.7(14)
C89 B2 C83 C88 16.5(12)
C77 B2 C83 C88 135.6(9)
C95 B2 C83 C88 -101.2(10)
C89 B2 C83 C84 -167.2(9)
C77 B2 C83 C84 -48.1(11)
C95 B2 C83 C84 75.1(10)
C88 C83 C84 C85 -2.4(14)
B2 C83 C84 C85 -179.1(9)
C83 C84 C85 C86 1.7(16)
C84 C85 C86 C87 0.3(15)
C85 C86 C87 C88 -1.3(15)
C86 C87 C88 C83 0.4(16)
C84 C83 C88 C87 1.5(14)
B2 C83 C88 C87 177.9(9)
C83 B2 C89 C90 83.4(10)
C77 B2 C89 C90 -39.3(11)
C95 B2 C89 C90 -158.5(8)
C83 B2 C89 C94 -89.0(10)
C77 B2 C89 C94 148.4(8)
C95 B2 C89 C94 29.1(11)
C94 C89 C90 C91 0.4(14)
B2 C89 C90 C91 -172.5(8)
C89 C90 C91 C92 -1.6(14)
C90 C91 C92 C93 0.4(14)
C91 C92 C93 C94 1.9(14)
C92 C93 C94 C89 -3.3(14)
C90 C89 C94 C93 2.0(13)
B2 C89 C94 C93 174.8(8)
C83 B2 C95 C100 -17.9(11)
C89 B2 C95 C100 -135.1(8)
C77 B2 C95 C100 107.2(9)
C83 B2 C95 C96 163.9(8)
C89 B2 C95 C96 46.7(11)
C77 B2 C95 C96 -70.9(10)
C100 C95 C96 C97 -0.6(14)
B2 C95 C96 C97 177.7(8)
C95 C96 C97 C98 1.0(15)
C96 C97 C98 C99 -0.8(14)
C97 C98 C99 C100 0.4(16)
C96 C95 C100 C99 0.1(13)
B2 C95 C100 C99 -178.2(9)
C98 C99 C100 C95 0.0(16)
